data_4037848
loop_
_publ_author_name
'You, Changming'
'Zhang, Zhenming'
'Tu, Yongliang'
'Tang, Hong'
'Wang, Yuanfeng'
'Long, Da'
'Zhao, Junfeng'

_publ_section_title
;
 Transition-Metal-Free Approach to Polysubstituted Furans.
;
_journal_name_full 'The Journal of organic chemistry'
_journal_paper_doi 10.1021/acs.joc.9b03006
_journal_year 2020
_chemical_formula_moiety 'C14 H11 N O3'
_chemical_formula_sum 'C14 H11 N O3'
_chemical_formula_weight 241.23
_space_group_crystal_system monoclinic
_space_group_IT_number 14
_space_group_name_Hall '-P 2ybc'
_space_group_name_H-M_alt 'P 1 21/c 1'
_atom_sites_solution_hydrogens geom
_atom_sites_solution_primary dual
_audit_creation_date 2018-05-08
_audit_creation_method
;
Olex2 1.2
(compiled 2018.04.26 svn.r3504 for OlexSys, GUI svn.r5492)
;
_cell_angle_alpha 90
_cell_angle_beta 106.024(10)
_cell_angle_gamma 90
_cell_formula_units_Z 8
_cell_length_a 11.9806(10)
_cell_length_b 28.9942(17)
_cell_length_c 7.2032(7)
_cell_measurement_reflns_used 4819
_cell_measurement_temperature 293(2)
_cell_measurement_theta_max 28.2300
_cell_measurement_theta_min 3.6690
_cell_volume 2404.9(4)
_computing_cell_refinement 'CrysAlisPro 1.171.39.37b (Rigaku OD, 2017)'
_computing_data_collection 'CrysAlisPro 1.171.39.37b (Rigaku OD, 2017)'
_computing_data_reduction 'CrysAlisPro 1.171.39.37b (Rigaku OD, 2017)'
_computing_molecular_graphics 'Olex2 (Dolomanov et al., 2009)'
_computing_publication_material 'Olex2 (Dolomanov et al., 2009)'
_computing_structure_refinement 'ShelXL (Sheldrick, 2015)'
_computing_structure_solution 'ShelXT (Sheldrick, 2015)'
_diffrn_ambient_temperature 293(2)
_diffrn_detector 'CCD plate'
_diffrn_detector_area_resol_mean 8.0353
_diffrn_detector_type EosS2
_diffrn_measured_fraction_theta_full 0.998
_diffrn_measured_fraction_theta_max 0.998
_diffrn_measurement_details
;
List of Runs (angles in degrees, time in seconds):

  # Type    Start    End  Width  t~exp~   \w     \q     \k     \f   Frames
--------------------------------------------------------------------------
  1  \w    -88.00 -35.00   1.00   12.68    --  -15.76-178.00  60.00   53
  2  \w     -2.00  86.00   1.00   12.68    --   17.01  37.00  60.00   88
  3  \w     -2.00  86.00   1.00   12.68    --   17.01  37.00  90.00   88
  4  \w    -52.00  36.00   1.00   12.68    --   17.01 -37.00 -90.00   88
  5  \w    -87.00  -7.00   1.00   12.68    --  -15.76 -19.00 150.00   80
;
_diffrn_measurement_device 'four-circle diffractometer'
_diffrn_measurement_device_type 'SuperNova, Single source at offset/far, EosS2'
_diffrn_measurement_method '\w scans'
_diffrn_orient_matrix_type 'CrysAlisPro convention (1999,Acta A55,543-557)'
_diffrn_orient_matrix_UB_11 0.0087903000
_diffrn_orient_matrix_UB_12 0.0218435000
_diffrn_orient_matrix_UB_13 -0.0380946000
_diffrn_orient_matrix_UB_21 0.0602264000
_diffrn_orient_matrix_UB_22 -0.0014933000
_diffrn_orient_matrix_UB_23 0.0473905000
_diffrn_orient_matrix_UB_31 0.0094518000
_diffrn_orient_matrix_UB_32 -0.0109327000
_diffrn_orient_matrix_UB_33 -0.0824185000
_diffrn_radiation_monochromator mirror
_diffrn_radiation_probe x-ray
_diffrn_radiation_type MoK\a
_diffrn_radiation_wavelength 0.71073
_diffrn_reflns_av_R_equivalents 0.0331
_diffrn_reflns_av_unetI/netI 0.0259
_diffrn_reflns_Laue_measured_fraction_full 0.998
_diffrn_reflns_Laue_measured_fraction_max 0.998
_diffrn_reflns_limit_h_max 14
_diffrn_reflns_limit_h_min -14
_diffrn_reflns_limit_k_max 36
_diffrn_reflns_limit_k_min -36
_diffrn_reflns_limit_l_max 9
_diffrn_reflns_limit_l_min -8
_diffrn_reflns_number 19605
_diffrn_reflns_point_group_measured_fraction_full 0.998
_diffrn_reflns_point_group_measured_fraction_max 0.998
_diffrn_reflns_theta_full 25.242
_diffrn_reflns_theta_max 26.372
_diffrn_reflns_theta_min 3.321
_diffrn_source 'micro-focus sealed X-ray tube'
_diffrn_source_type 'SuperNova (Mo) X-ray Source'
_exptl_absorpt_coefficient_mu 0.095
_exptl_absorpt_correction_T_max 1.00000
_exptl_absorpt_correction_T_min 0.42362
_exptl_absorpt_correction_type multi-scan
_exptl_absorpt_process_details
;
CrysAlisPro 1.171.39.37b (Rigaku Oxford Diffraction, 2017)
Empirical absorption correction using spherical harmonics,
 implemented in SCALE3 ABSPACK scaling algorithm.
;
_exptl_crystal_colour colourless
_exptl_crystal_colour_primary colourless
_exptl_crystal_density_diffrn 1.333
_exptl_crystal_description block
_exptl_crystal_F_000 1008
_exptl_crystal_size_max 0.05
_exptl_crystal_size_mid 0.03
_exptl_crystal_size_min 0.03
_refine_diff_density_max 0.146
_refine_diff_density_min -0.214
_refine_diff_density_rms 0.042
_refine_ls_extinction_method none
_refine_ls_goodness_of_fit_ref 1.109
_refine_ls_hydrogen_treatment constr
_refine_ls_matrix_type full
_refine_ls_number_parameters 327
_refine_ls_number_reflns 4885
_refine_ls_number_restraints 0
_refine_ls_restrained_S_all 1.109
_refine_ls_R_factor_all 0.0921
_refine_ls_R_factor_gt 0.0629
_refine_ls_shift/su_max 0.001
_refine_ls_shift/su_mean 0.000
_refine_ls_structure_factor_coef Fsqd
_refine_ls_weighting_details 'w=1/[\s^2^(Fo^2^)+(0.0500P)^2^+1.0440P] where P=(Fo^2^+2Fc^2^)/3'
_refine_ls_weighting_scheme calc
_refine_ls_wR_factor_gt 0.1485
_refine_ls_wR_factor_ref 0.1639
_reflns_Friedel_coverage 0.000
_reflns_number_gt 3324
_reflns_number_total 4885
_reflns_threshold_expression 'I > 2\s(I)'
_cod_data_source_file jo9b03006_si_002.cif
_cod_data_source_block ycm20180508
_cod_depositor_comments
;

2020-04-07
Z value and formula fixed to values more according to usual
chemical conventions.                 miguel
;
_cod_original_formula_sum 'C28 H22 N2 O6'
_cod_original_formula_weight 482.47
_cod_original_formula_moiety '2(C14 H11 N O3)'
_cod_original_formula_units_Z 4
_cod_database_code 4037848
_shelxl_version_number 2014-1
_shelx_space_group_comment
;
The symmetry employed for this shelxl refinement is uniquely defined
by the following loop, which should always be used as a source of
symmetry information in preference to the above space-group names.
They are only intended as comments.
;
_shelx_estimated_absorpt_t_max 0.997
_shelx_estimated_absorpt_t_min 0.995
_reflns_odcompleteness_completeness 99.72
_reflns_odcompleteness_iscentric 1
_reflns_odcompleteness_theta 26.32
_olex2_refinement_description
;
1. Fixed Uiso
 At 1.2 times of:
  All C(H) groups, All C(H,H) groups
 At 1.5 times of:
  All C(H,H,H) groups
2.a Secondary CH2 refined with riding coordinates:
 C16(H16A,H16B), C13(H13A,H13B)
2.b Aromatic/amide H refined with riding coordinates:
 C19(H19), C3(H3), C4(H4), C6(H6), C10(H10), C26(H26), C23(H23), C27(H27),
 C24(H24), C5(H5), C20(H20), C11(H11)
2.c Idealised Me refined as rotating group:
 C15(H15A,H15B,H15C), C14(H14A,H14B,H14C)
;
_olex2_submission_special_instructions 'No special instructions were received'
_oxdiff_exptl_absorpt_empirical_details
;
Empirical correction (ABSPACK) includes:
- Absorption correction using spherical harmonics
- Frame scaling
;
_oxdiff_exptl_absorpt_empirical_full_max 1.876
_oxdiff_exptl_absorpt_empirical_full_min 0.576

loop_
_space_group_symop_operation_xyz
'x, y, z'
'-x, y+1/2, -z+1/2'
'-x, -y, -z'
'x, -y-1/2, z-1/2'

loop_
_atom_site_label
_atom_site_type_symbol
_atom_site_fract_x
_atom_site_fract_y
_atom_site_fract_z
_atom_site_U_iso_or_equiv
_atom_site_adp_type
_atom_site_occupancy
_atom_site_site_symmetry_order
_atom_site_calc_flag
_atom_site_refinement_flags_posn
O5 O 0.59913(14) 0.55280(5) 0.8355(3) 0.0588(5) Uani 1 1 d .
O6 O 0.90904(14) 0.47132(6) 1.1611(3) 0.0614(5) Uani 1 1 d .
O3 O 0.40768(14) 0.27927(6) 0.6488(3) 0.0632(5) Uani 1 1 d .
O2 O 0.09060(14) 0.19704(6) 0.3706(3) 0.0645(5) Uani 1 1 d .
O4 O 0.55286(16) 0.47820(6) 0.8166(3) 0.0826(6) Uani 1 1 d .
O1 O 0.04171(16) 0.27110(7) 0.3442(4) 0.0868(7) Uani 1 1 d .
N2 N 0.6910(2) 0.23025(8) 0.9957(4) 0.0767(7) Uani 1 1 d .
C9 C 0.2367(2) 0.24884(8) 0.4980(3) 0.0501(6) Uani 1 1 d .
C18 C 0.7431(2) 0.50205(8) 0.9872(3) 0.0502(6) Uani 1 1 d .
C17 C 0.6226(2) 0.50850(8) 0.8715(4) 0.0526(6) Uani 1 1 d .
C7 C 0.27145(19) 0.33886(8) 0.5320(3) 0.0500(6) Uani 1 1 d .
C21 C 0.7989(2) 0.46144(8) 1.0522(3) 0.0507(6) Uani 1 1 d .
C8 C 0.2954(2) 0.28929(8) 0.5507(3) 0.0506(6) Uani 1 1 d .
C19 C 0.8241(2) 0.53802(8) 1.0604(4) 0.0557(6) Uani 1 1 d .
H19 H 0.8112 0.5695 1.0403 0.067 Uiso 1 1 calc R
C25 C 0.7292(2) 0.31811(8) 1.0173(4) 0.0531(6) Uani 1 1 d .
N1 N 0.2070(2) 0.52198(9) 0.4651(4) 0.0813(7) Uani 1 1 d .
C22 C 0.7713(2) 0.41213(8) 1.0374(3) 0.0503(6) Uani 1 1 d .
C12 C 0.1142(2) 0.24176(9) 0.3972(4) 0.0543(6) Uani 1 1 d .
C2 C 0.2370(2) 0.43385(9) 0.4976(4) 0.0562(6) Uani 1 1 d .
C3 C 0.1636(2) 0.40415(9) 0.3714(4) 0.0595(6) Uani 1 1 d .
H3 H 0.1020 0.4159 0.2745 0.071 Uiso 1 1 calc R
C28 C 0.7079(2) 0.26896(9) 1.0051(4) 0.0598(7) Uani 1 1 d .
C4 C 0.1807(2) 0.35722(9) 0.3875(4) 0.0587(6) Uani 1 1 d .
H4 H 0.1309 0.3376 0.3006 0.070 Uiso 1 1 calc R
C6 C 0.3442(2) 0.36923(9) 0.6590(4) 0.0604(7) Uani 1 1 d .
H6 H 0.4053 0.3575 0.7572 0.073 Uiso 1 1 calc R
C10 C 0.3182(2) 0.21263(9) 0.5673(4) 0.0590(6) Uani 1 1 d .
H10 H 0.3038 0.1811 0.5528 0.071 Uiso 1 1 calc R
C26 C 0.8045(2) 0.33669(9) 1.1801(4) 0.0611(7) Uani 1 1 d .
H26 H 0.8415 0.3177 1.2827 0.073 Uiso 1 1 calc R
C23 C 0.6964(2) 0.39286(8) 0.8748(4) 0.0583(6) Uani 1 1 d .
H23 H 0.6599 0.4117 0.7713 0.070 Uiso 1 1 calc R
C27 C 0.8251(2) 0.38347(9) 1.1905(4) 0.0602(7) Uani 1 1 d .
H27 H 0.8754 0.3960 1.3010 0.072 Uiso 1 1 calc R
C1 C 0.2198(2) 0.48284(10) 0.4795(4) 0.0630(7) Uani 1 1 d .
C24 C 0.6752(2) 0.34625(8) 0.8638(4) 0.0600(7) Uani 1 1 d .
H24 H 0.6247 0.3337 0.7535 0.072 Uiso 1 1 calc R
C5 C 0.3280(2) 0.41613(9) 0.6428(4) 0.0626(7) Uani 1 1 d .
H5 H 0.3778 0.4359 0.7290 0.075 Uiso 1 1 calc R
C20 C 0.9215(2) 0.51817(9) 1.1627(4) 0.0643(7) Uani 1 1 d .
H20 H 0.9888 0.5339 1.2264 0.077 Uiso 1 1 calc R
C16 C 0.4825(2) 0.56337(9) 0.7190(4) 0.0649(7) Uani 1 1 d .
H16A H 0.4258 0.5506 0.7782 0.078 Uiso 1 1 calc R
H16B H 0.4693 0.5502 0.5910 0.078 Uiso 1 1 calc R
C11 C 0.4186(2) 0.23245(10) 0.6563(4) 0.0680(7) Uani 1 1 d .
H11 H 0.4867 0.2166 0.7154 0.082 Uiso 1 1 calc R
C15 C 0.4715(3) 0.61443(9) 0.7063(5) 0.0747(8) Uani 1 1 d .
H15A H 0.3951 0.6225 0.6287 0.112 Uiso 1 1 calc GR
H15B H 0.5284 0.6267 0.6485 0.112 Uiso 1 1 calc GR
H15C H 0.4837 0.6271 0.8336 0.112 Uiso 1 1 calc GR
C13 C -0.0279(2) 0.18524(10) 0.2678(5) 0.0768(8) Uani 1 1 d .
H13A H -0.0502 0.2005 0.1433 0.092 Uiso 1 1 calc R
H13B H -0.0805 0.1949 0.3413 0.092 Uiso 1 1 calc R
C14 C -0.0331(3) 0.13483(11) 0.2419(5) 0.0864(9) Uani 1 1 d .
H14A H 0.0209 0.1255 0.1723 0.130 Uiso 1 1 calc GR
H14B H -0.1102 0.1260 0.1704 0.130 Uiso 1 1 calc GR
H14C H -0.0134 0.1201 0.3660 0.130 Uiso 1 1 calc GR

loop_
_atom_site_aniso_label
_atom_site_aniso_U_11
_atom_site_aniso_U_22
_atom_site_aniso_U_33
_atom_site_aniso_U_23
_atom_site_aniso_U_13
_atom_site_aniso_U_12
O5 0.0518(10) 0.0506(9) 0.0672(12) 0.0069(8) 0.0052(9) -0.0008(7)
O6 0.0500(10) 0.0618(11) 0.0681(12) 0.0023(9) 0.0092(9) 0.0003(8)
O3 0.0476(10) 0.0716(12) 0.0628(12) -0.0084(9) 0.0022(9) 0.0024(8)
O2 0.0480(10) 0.0602(11) 0.0800(13) -0.0017(9) 0.0090(9) -0.0023(8)
O4 0.0594(12) 0.0522(11) 0.1188(18) -0.0048(11) -0.0044(12) -0.0050(9)
O1 0.0512(11) 0.0623(12) 0.134(2) 0.0065(12) 0.0033(12) 0.0035(9)
N2 0.0919(19) 0.0573(14) 0.0748(18) 0.0039(12) 0.0131(14) 0.0017(12)
C9 0.0464(13) 0.0627(14) 0.0419(14) -0.0019(11) 0.0136(11) 0.0008(11)
C18 0.0525(14) 0.0546(13) 0.0450(14) -0.0003(11) 0.0160(12) -0.0027(11)
C17 0.0515(14) 0.0514(14) 0.0546(15) -0.0004(11) 0.0142(12) -0.0018(11)
C7 0.0456(13) 0.0631(14) 0.0413(13) -0.0053(11) 0.0119(11) -0.0014(11)
C21 0.0445(13) 0.0603(14) 0.0463(14) 0.0007(11) 0.0112(11) 0.0004(10)
C8 0.0435(13) 0.0663(15) 0.0395(13) -0.0027(11) 0.0074(11) 0.0023(11)
C19 0.0529(15) 0.0547(14) 0.0585(16) 0.0013(12) 0.0140(13) -0.0039(11)
C25 0.0518(14) 0.0518(13) 0.0562(16) 0.0003(12) 0.0157(12) 0.0070(11)
N1 0.095(2) 0.0673(16) 0.0762(18) -0.0012(13) 0.0142(15) -0.0082(14)
C22 0.0483(13) 0.0550(13) 0.0472(15) 0.0020(11) 0.0125(12) 0.0051(10)
C12 0.0479(14) 0.0618(15) 0.0537(16) 0.0011(12) 0.0150(12) 0.0010(11)
C2 0.0557(15) 0.0613(15) 0.0534(16) -0.0041(13) 0.0182(13) -0.0064(12)
C3 0.0575(15) 0.0658(16) 0.0504(15) 0.0036(13) 0.0068(12) -0.0052(12)
C28 0.0640(16) 0.0573(16) 0.0566(17) 0.0027(13) 0.0141(13) 0.0066(12)
C4 0.0601(16) 0.0612(15) 0.0492(15) -0.0015(12) 0.0060(13) -0.0089(12)
C6 0.0489(14) 0.0738(17) 0.0521(16) -0.0101(13) 0.0031(12) 0.0029(12)
C10 0.0557(15) 0.0660(16) 0.0550(16) -0.0022(13) 0.0146(13) 0.0049(12)
C26 0.0622(16) 0.0604(15) 0.0537(16) 0.0118(13) 0.0041(13) 0.0027(12)
C23 0.0667(16) 0.0531(14) 0.0476(15) -0.0003(12) 0.0034(13) 0.0107(12)
C27 0.0592(16) 0.0635(16) 0.0512(16) 0.0025(12) 0.0041(13) -0.0041(12)
C1 0.0668(17) 0.0650(17) 0.0568(17) -0.0051(14) 0.0164(14) -0.0097(13)
C24 0.0637(16) 0.0561(15) 0.0534(16) -0.0054(12) 0.0045(13) 0.0086(12)
C5 0.0563(16) 0.0679(17) 0.0595(17) -0.0181(13) 0.0092(13) -0.0065(12)
C20 0.0557(16) 0.0609(16) 0.073(2) -0.0022(14) 0.0130(14) -0.0098(12)
C16 0.0546(15) 0.0628(16) 0.0689(18) 0.0055(13) 0.0031(13) 0.0009(12)
C11 0.0551(16) 0.0698(17) 0.072(2) -0.0033(14) 0.0052(14) 0.0129(13)
C15 0.0728(19) 0.0662(18) 0.084(2) 0.0128(15) 0.0203(17) 0.0116(14)
C13 0.0469(15) 0.081(2) 0.097(2) 0.0033(17) 0.0105(15) -0.0077(13)
C14 0.074(2) 0.084(2) 0.100(3) -0.0108(19) 0.0220(19) -0.0179(16)

loop_
_atom_type_symbol
_atom_type_description
_atom_type_scat_dispersion_real
_atom_type_scat_dispersion_imag
_atom_type_scat_source
C C 0.0033 0.0016 'International Tables Vol C Tables 4.2.6.8 and 6.1.1.4'
H H 0.0000 0.0000 'International Tables Vol C Tables 4.2.6.8 and 6.1.1.4'
N N 0.0061 0.0033 'International Tables Vol C Tables 4.2.6.8 and 6.1.1.4'
O O 0.0106 0.0060 'International Tables Vol C Tables 4.2.6.8 and 6.1.1.4'

loop_
_geom_angle_atom_site_label_1
_geom_angle_atom_site_label_2
_geom_angle_atom_site_label_3
_geom_angle
C17 O5 C16 115.86(19)
C21 O6 C20 107.41(19)
C11 O3 C8 107.58(19)
C12 O2 C13 116.3(2)
C8 C9 C12 128.9(2)
C8 C9 C10 106.5(2)
C10 C9 C12 124.5(2)
C21 C18 C17 127.9(2)
C21 C18 C19 106.5(2)
C19 C18 C17 125.5(2)
O5 C17 C18 110.9(2)
O4 C17 O5 123.6(2)
O4 C17 C18 125.4(2)
C4 C7 C8 122.6(2)
C4 C7 C6 118.0(2)
C6 C7 C8 119.3(2)
O6 C21 C18 108.6(2)
O6 C21 C22 114.2(2)
C18 C21 C22 137.2(2)
O3 C8 C7 113.3(2)
C9 C8 O3 108.6(2)
C9 C8 C7 138.1(2)
C18 C19 H19 126.5
C20 C19 C18 107.0(2)
C20 C19 H19 126.5
C26 C25 C28 120.0(2)
C26 C25 C24 120.1(2)
C24 C25 C28 119.8(2)
C23 C22 C21 122.5(2)
C23 C22 C27 118.8(2)
C27 C22 C21 118.7(2)
O2 C12 C9 110.7(2)
O1 C12 O2 122.6(2)
O1 C12 C9 126.7(2)
C3 C2 C1 120.6(3)
C3 C2 C5 119.5(2)
C5 C2 C1 119.9(2)
C2 C3 H3 119.7
C4 C3 C2 120.6(3)
C4 C3 H3 119.7
N2 C28 C25 179.9(3)
C7 C4 H4 119.7
C3 C4 C7 120.7(2)
C3 C4 H4 119.7
C7 C6 H6 119.2
C5 C6 C7 121.5(3)
C5 C6 H6 119.2
C9 C10 H10 126.5
C11 C10 C9 107.0(2)
C11 C10 H10 126.5
C25 C26 H26 120.1
C25 C26 C27 119.8(2)
C27 C26 H26 120.1
C22 C23 H23 119.6
C24 C23 C22 120.9(2)
C24 C23 H23 119.6
C22 C27 H27 119.7
C26 C27 C22 120.6(2)
C26 C27 H27 119.7
N1 C1 C2 179.4(3)
C25 C24 H24 120.1
C23 C24 C25 119.7(2)
C23 C24 H24 120.1
C2 C5 H5 120.2
C6 C5 C2 119.7(2)
C6 C5 H5 120.2
O6 C20 H20 124.8
C19 C20 O6 110.4(2)
C19 C20 H20 124.8
O5 C16 H16A 110.2
O5 C16 H16B 110.2
O5 C16 C15 107.5(2)
H16A C16 H16B 108.5
C15 C16 H16A 110.2
C15 C16 H16B 110.2
O3 C11 H11 124.8
C10 C11 O3 110.4(2)
C10 C11 H11 124.8
C16 C15 H15A 109.5
C16 C15 H15B 109.5
C16 C15 H15C 109.5
H15A C15 H15B 109.5
H15A C15 H15C 109.5
H15B C15 H15C 109.5
O2 C13 H13A 110.2
O2 C13 H13B 110.2
O2 C13 C14 107.5(2)
H13A C13 H13B 108.5
C14 C13 H13A 110.2
C14 C13 H13B 110.2
C13 C14 H14A 109.5
C13 C14 H14B 109.5
C13 C14 H14C 109.5
H14A C14 H14B 109.5
H14A C14 H14C 109.5
H14B C14 H14C 109.5

loop_
_geom_bond_atom_site_label_1
_geom_bond_atom_site_label_2
_geom_bond_distance
O5 C17 1.325(3)
O5 C16 1.450(3)
O6 C21 1.366(3)
O6 C20 1.366(3)
O3 C8 1.367(3)
O3 C11 1.363(3)
O2 C12 1.330(3)
O2 C13 1.449(3)
O4 C17 1.201(3)
O1 C12 1.200(3)
N2 C28 1.139(3)
C9 C8 1.366(3)
C9 C12 1.461(3)
C9 C10 1.427(3)
C18 C17 1.467(3)
C18 C21 1.371(3)
C18 C19 1.422(3)
C7 C8 1.464(3)
C7 C4 1.387(3)
C7 C6 1.390(3)
C21 C22 1.465(3)
C19 H19 0.9300
C19 C20 1.327(4)
C25 C28 1.446(3)
C25 C26 1.377(3)
C25 C24 1.383(3)
N1 C1 1.146(3)
C22 C23 1.382(3)
C22 C27 1.389(3)
C2 C3 1.378(3)
C2 C1 1.436(4)
C2 C5 1.385(4)
C3 H3 0.9300
C3 C4 1.376(3)
C4 H4 0.9300
C6 H6 0.9300
C6 C5 1.374(3)
C10 H10 0.9300
C10 C11 1.327(4)
C26 H26 0.9300
C26 C27 1.377(3)
C23 H23 0.9300
C23 C24 1.373(3)
C27 H27 0.9300
C24 H24 0.9300
C5 H5 0.9300
C20 H20 0.9300
C16 H16A 0.9700
C16 H16B 0.9700
C16 C15 1.487(3)
C11 H11 0.9300
C15 H15A 0.9600
C15 H15B 0.9600
C15 H15C 0.9600
C13 H13A 0.9700
C13 H13B 0.9700
C13 C14 1.473(4)
C14 H14A 0.9600
C14 H14B 0.9600
C14 H14C 0.9600
